data_4068420
loop_
_publ_author_name
'Mizuta, Tsutomu'
'Miyaji, Chihiro'
'Katayama, Takafumi'
'Ushio, Jun-ichi'
'Kubo, Kazuyuki'
'Miyoshi, Katsuhiko'

_publ_section_title
;
 Bi- and Trinuclear Complexes of Group 4 Metal and Palladium Bridged by
 OPPh2Groups: Synthesis and High Catalytic Activities in Double
 Hydrophosphinylation of 1-Octyne
;
_journal_issue 2
_journal_name_full Organometallics
_journal_page_first 539
_journal_paper_doi 10.1021/om8008298
_journal_volume 28
_journal_year 2009
_chemical_formula_sum 'C36 H36 O2 P2 Pd Zr'
_chemical_formula_weight 760.21
_chemical_name_systematic
; 
 ? 
;
_space_group_IT_number 14
_symmetry_cell_setting monoclinic
_symmetry_space_group_name_Hall '-P 2yab'
_symmetry_space_group_name_H-M 'P 1 21/a 1'
_atom_sites_solution_hydrogens geom
_atom_sites_solution_primary direct
_atom_sites_solution_secondary difmap
_audit_creation_method SHELXL-97
_cell_angle_alpha 90.00
_cell_angle_beta 93.170(1)
_cell_angle_gamma 90.00
_cell_formula_units_Z 8
_cell_length_a 19.9260(2)
_cell_length_b 10.2770(1)
_cell_length_c 32.4970(3)
_cell_measurement_temperature 200(2)
_cell_volume 6644.54(11)
_computing_cell_refinement 'HKL (Otwinowski, 1997)'
_computing_data_collection 'HKL (Otwinowski, 1997)'
_computing_data_reduction 'HKL (Otwinowski, 1997)'
_computing_structure_refinement 'SHELXL-97 (Sheldrick, 1997)'
_computing_structure_solution 'SHELXS-97 (Sheldrick, 1990)'
_diffrn_ambient_temperature 200(2)
_diffrn_detector_area_resol_mean 10.0
_diffrn_measured_fraction_theta_full 0.950
_diffrn_measured_fraction_theta_max 0.950
_diffrn_measurement_device_type 'Mac Science DIP2030 Imaging Plate'
_diffrn_radiation_monochromator graphite
_diffrn_radiation_source 'fine-focus sealed tube'
_diffrn_radiation_type MoK\a
_diffrn_radiation_wavelength 0.71069
_diffrn_reflns_av_R_equivalents 0.0000
_diffrn_reflns_av_sigmaI/netI 0.0251
_diffrn_reflns_limit_h_max 26
_diffrn_reflns_limit_h_min 0
_diffrn_reflns_limit_k_max 13
_diffrn_reflns_limit_k_min 0
_diffrn_reflns_limit_l_max 42
_diffrn_reflns_limit_l_min -42
_diffrn_reflns_number 15216
_diffrn_reflns_theta_full 27.97
_diffrn_reflns_theta_max 27.97
_diffrn_reflns_theta_min 3.16
_exptl_absorpt_coefficient_mu 0.981
_exptl_absorpt_correction_T_max 0.8505
_exptl_absorpt_correction_T_min 0.7706
_exptl_absorpt_correction_type integration
_exptl_crystal_colour 'pale pink'
_exptl_crystal_density_diffrn 1.520
_exptl_crystal_density_method 'not measured'
_exptl_crystal_description block
_exptl_crystal_F_000 3072
_exptl_crystal_size_max 0.35
_exptl_crystal_size_mid 0.10
_exptl_crystal_size_min 0.10
_refine_diff_density_max 2.033
_refine_diff_density_min -1.726
_refine_diff_density_rms 0.137
_refine_ls_extinction_coef 0.00235(16)
_refine_ls_extinction_expression Fc^*^=kFc[1+0.001xFc^2^\l^3^/sin(2\q)]^-1/4^
_refine_ls_extinction_method SHELXL
_refine_ls_goodness_of_fit_ref 1.054
_refine_ls_hydrogen_treatment constr
_refine_ls_matrix_type full
_refine_ls_number_parameters 775
_refine_ls_number_reflns 15216
_refine_ls_number_restraints 0
_refine_ls_restrained_S_all 1.054
_refine_ls_R_factor_all 0.0616
_refine_ls_R_factor_gt 0.0521
_refine_ls_shift/su_max 0.009
_refine_ls_shift/su_mean 0.000
_refine_ls_structure_factor_coef Fsqd
_refine_ls_weighting_details 'calc w=1/[\s^2^(Fo^2^)+(0.0820P)^2^+21.2224P] where P=(Fo^2^+2Fc^2^)/3'
_refine_ls_weighting_scheme calc
_refine_ls_wR_factor_gt 0.1437
_refine_ls_wR_factor_ref 0.1507
_reflns_number_gt 12905
_reflns_number_total 15216
_reflns_threshold_expression >2sigma(I)
_cod_data_source_file om8008298_si_002.cif
_cod_data_source_block mizuta-2
_cod_original_sg_symbol_H-M P21/a
_cod_database_code 4068420

loop_
_symmetry_equiv_pos_as_xyz
'x, y, z'
'-x+1/2, y+1/2, -z'
'-x, -y, -z'
'x-1/2, -y-1/2, z'

loop_
_atom_site_label
_atom_site_type_symbol
_atom_site_fract_x
_atom_site_fract_y
_atom_site_fract_z
_atom_site_U_iso_or_equiv
_atom_site_adp_type
_atom_site_occupancy
_atom_site_symmetry_multiplicity
_atom_site_calc_flag
_atom_site_refinement_flags
_atom_site_disorder_assembly
_atom_site_disorder_group
Pd1 Pd 0.214873(17) 0.60982(3) 0.377326(11) 0.03237(10) Uani 1 1 d . A 1
Pd2 Pd 0.472298(14) 0.49332(3) 0.120890(10) 0.02330(9) Uani 1 1 d . B 1
Zr1 Zr 0.00553(2) 0.45800(5) 0.372118(15) 0.03596(12) Uani 1 1 d . A 1
Zr2 Zr 0.324787(18) 0.17820(4) 0.116315(12) 0.02296(10) Uani 1 1 d . B 1
P1 P 0.11529(6) 0.70691(12) 0.35651(4) 0.0359(3) Uani 1 1 d . A 1
P2 P 0.17518(6) 0.40549(12) 0.38698(4) 0.0336(3) Uani 1 1 d . A 1
P3 P 0.36610(5) 0.48871(9) 0.14364(3) 0.0224(2) Uani 1 1 d . B 1
P4 P 0.48745(5) 0.27452(10) 0.11182(3) 0.0243(2) Uani 1 1 d . B 1
O1 O 0.04757(16) 0.6237(3) 0.35545(12) 0.0410(8) Uani 1 1 d . A 1
O2 O 0.09635(16) 0.3847(3) 0.38849(12) 0.0404(8) Uani 1 1 d . A 1
O3 O 0.32891(14) 0.3518(3) 0.14500(9) 0.0257(6) Uani 1 1 d . B 1
O4 O 0.42432(14) 0.1803(3) 0.11094(10) 0.0310(6) Uani 1 1 d . B 1
C1 C 0.2668(3) 0.7880(5) 0.36837(17) 0.0431(11) Uani 1 1 d . A 1
H72 H 0.2345 0.8552 0.3591 0.065 Uiso 1 1 calc R A 1
H73 H 0.2998 0.7756 0.3475 0.065 Uiso 1 1 calc R A 1
H74 H 0.2898 0.8149 0.3944 0.065 Uiso 1 1 calc R A 1
C2 C 0.3127(2) 0.5388(6) 0.39435(18) 0.0456(12) Uani 1 1 d . A 1
H75 H 0.3100 0.4465 0.4016 0.068 Uiso 1 1 calc R A 1
H76 H 0.3315 0.5880 0.4181 0.068 Uiso 1 1 calc R A 1
H77 H 0.3417 0.5491 0.3712 0.068 Uiso 1 1 calc R A 1
C3 C 0.1146(2) 0.7652(5) 0.30287(16) 0.0389(10) Uani 1 1 d . A 1
C4 C 0.1698(3) 0.7484(5) 0.27939(17) 0.0449(12) Uani 1 1 d . A 1
H1 H 0.2087 0.7065 0.2913 0.054 Uiso 1 1 calc R A 1
C5 C 0.1698(3) 0.7911(6) 0.23900(18) 0.0523(14) Uani 1 1 d . A 1
H2 H 0.2086 0.7792 0.2237 0.063 Uiso 1 1 calc R A 1
C6 C 0.1143(3) 0.8504(6) 0.2209(2) 0.0562(15) Uani 1 1 d . A 1
H3 H 0.1148 0.8821 0.1935 0.067 Uiso 1 1 calc R A 1
C7 C 0.0581(4) 0.8633(8) 0.2427(2) 0.074(2) Uani 1 1 d . A 1
H4 H 0.0190 0.9020 0.2300 0.089 Uiso 1 1 calc R A 1
C8 C 0.0575(3) 0.8208(8) 0.2831(2) 0.070(2) Uani 1 1 d . A 1
H5 H 0.0177 0.8296 0.2976 0.084 Uiso 1 1 calc R A 1
C9 C 0.0909(3) 0.8452(5) 0.38831(18) 0.0435(11) Uani 1 1 d . A 1
C10 C 0.1339(4) 0.8900(7) 0.4196(2) 0.0639(17) Uani 1 1 d . A 1
H6 H 0.1783 0.8566 0.4229 0.077 Uiso 1 1 calc R A 1
C11 C 0.1120(4) 0.9856(9) 0.4468(3) 0.077(2) Uani 1 1 d . A 1
H7 H 0.1420 1.0157 0.4685 0.093 Uiso 1 1 calc R A 1
C12 C 0.0487(4) 1.0362(8) 0.4426(3) 0.082(2) Uani 1 1 d . A 1
H8 H 0.0352 1.1030 0.4606 0.098 Uiso 1 1 calc R A 1
C13 C 0.0049(4) 0.9899(7) 0.4123(3) 0.083(3) Uani 1 1 d . A 1
H9 H -0.0399 1.0218 0.4098 0.099 Uiso 1 1 calc R A 1
C14 C 0.0259(3) 0.8965(7) 0.3854(3) 0.071(2) Uani 1 1 d . A 1
H10 H -0.0048 0.8660 0.3642 0.086 Uiso 1 1 calc R A 1
C15 C 0.1989(2) 0.2933(5) 0.34685(15) 0.0373(10) Uani 1 1 d . A 1
C16 C 0.1707(3) 0.1697(5) 0.3448(2) 0.0542(15) Uani 1 1 d . A 1
H11 H 0.1393 0.1448 0.3643 0.065 Uiso 1 1 calc R A 1
C17 C 0.1876(3) 0.0829(6) 0.3147(2) 0.0563(15) Uani 1 1 d . A 1
H12 H 0.1677 -0.0010 0.3133 0.068 Uiso 1 1 calc R A 1
C18 C 0.2340(3) 0.1189(6) 0.28646(18) 0.0504(13) Uani 1 1 d . A 1
H13 H 0.2467 0.0591 0.2660 0.060 Uiso 1 1 calc R A 1
C19 C 0.2615(3) 0.2421(6) 0.28829(17) 0.0501(14) Uani 1 1 d . A 1
H14 H 0.2934 0.2669 0.2691 0.060 Uiso 1 1 calc R A 1
C20 C 0.2431(3) 0.3295(6) 0.31775(15) 0.0422(11) Uani 1 1 d . A 1
H15 H 0.2609 0.4153 0.3180 0.051 Uiso 1 1 calc R A 1
C21 C 0.2055(2) 0.3223(5) 0.43440(16) 0.0390(10) Uani 1 1 d . A 1
C22 C 0.1785(3) 0.3585(6) 0.47093(18) 0.0537(15) Uani 1 1 d . A 1
H16 H 0.1454 0.4251 0.4709 0.064 Uiso 1 1 calc R A 1
C23 C 0.1991(4) 0.2986(8) 0.50758(19) 0.0647(18) Uani 1 1 d . A 1
H17 H 0.1794 0.3233 0.5324 0.078 Uiso 1 1 calc R A 1
C24 C 0.2478(3) 0.2039(7) 0.50860(18) 0.0554(15) Uani 1 1 d . A 1
H18 H 0.2619 0.1633 0.5339 0.066 Uiso 1 1 calc R A 1
C25 C 0.2756(4) 0.1689(8) 0.4730(2) 0.069(2) Uani 1 1 d . A 1
H19 H 0.3097 0.1043 0.4735 0.083 Uiso 1 1 calc R A 1
C26 C 0.2545(3) 0.2272(7) 0.43547(19) 0.0589(17) Uani 1 1 d . A 1
H20 H 0.2739 0.2011 0.4107 0.071 Uiso 1 1 calc R A 1
C27 C -0.0119(5) 0.2603(8) 0.3277(3) 0.083(2) Uani 1 1 d . A 1
H21 H 0.0060 0.1808 0.3384 0.099 Uiso 1 1 calc R A 1
C28 C 0.0211(5) 0.3494(11) 0.3035(3) 0.092(3) Uani 1 1 d . A 1
H22 H 0.0655 0.3405 0.2945 0.111 Uiso 1 1 calc R A 1
C29 C -0.0221(5) 0.4541(11) 0.2946(2) 0.089(3) Uani 1 1 d . A 1
H23 H -0.0124 0.5280 0.2785 0.107 Uiso 1 1 calc R A 1
C30 C -0.0814(5) 0.4316(10) 0.3134(3) 0.089(3) Uani 1 1 d . A 1
H24 H -0.1191 0.4881 0.3130 0.107 Uiso 1 1 calc R A 1
C31 C -0.0760(4) 0.3093(9) 0.3333(3) 0.087(3) Uani 1 1 d . A 1
H25 H -0.1100 0.2680 0.3480 0.105 Uiso 1 1 calc R A 1
C32 C -0.0661(4) 0.3811(8) 0.4291(3) 0.075(2) Uani 1 1 d . A 1
H26 H -0.0819 0.2939 0.4280 0.090 Uiso 1 1 calc R A 1
C33 C -0.0991(4) 0.4912(8) 0.4109(3) 0.080(3) Uani 1 1 d . A 1
H27 H -0.1413 0.4905 0.3958 0.096 Uiso 1 1 calc R A 1
C34 C -0.0586(4) 0.6015(8) 0.4191(3) 0.079(2) Uani 1 1 d . A 1
H28 H -0.0685 0.6879 0.4103 0.095 Uiso 1 1 calc R A 1
C35 C -0.0001(5) 0.5603(9) 0.4429(2) 0.083(2) Uani 1 1 d . A 1
H29 H 0.0360 0.6141 0.4528 0.099 Uiso 1 1 calc R A 1
C36 C -0.0057(4) 0.4244(9) 0.4490(2) 0.074(2) Uani 1 1 d . A 1
H30 H 0.0260 0.3713 0.4640 0.089 Uiso 1 1 calc R A 1
C37 C 0.4726(2) 0.6983(4) 0.12906(14) 0.0313(9) Uani 1 1 d . B 1
H78 H 0.4882 0.7192 0.1574 0.047 Uiso 1 1 calc R B 1
H79 H 0.4270 0.7322 0.1236 0.047 Uiso 1 1 calc R B 1
H80 H 0.5029 0.7382 0.1099 0.047 Uiso 1 1 calc R B 1
C38 C 0.5723(2) 0.5209(5) 0.10220(16) 0.0346(10) Uani 1 1 d . B 1
H81 H 0.5709 0.5530 0.0738 0.052 Uiso 1 1 calc R B 1
H82 H 0.5965 0.4378 0.1038 0.052 Uiso 1 1 calc R B 1
H83 H 0.5955 0.5844 0.1204 0.052 Uiso 1 1 calc R B 1
C39 C 0.3017(2) 0.5883(4) 0.11623(13) 0.0255(8) Uani 1 1 d . B 1
C40 C 0.3145(2) 0.6419(4) 0.07788(13) 0.0290(8) Uani 1 1 d . B 1
H31 H 0.3581 0.6355 0.0677 0.035 Uiso 1 1 calc R B 1
C41 C 0.2637(3) 0.7044(5) 0.05470(15) 0.0374(10) Uani 1 1 d . B 1
H32 H 0.2728 0.7403 0.0287 0.045 Uiso 1 1 calc R B 1
C42 C 0.2002(2) 0.7147(5) 0.06912(16) 0.0404(11) Uani 1 1 d . B 1
H33 H 0.1656 0.7576 0.0531 0.048 Uiso 1 1 calc R B 1
C43 C 0.1869(2) 0.6624(5) 0.10709(17) 0.0395(11) Uani 1 1 d . B 1
H34 H 0.1433 0.6709 0.1172 0.047 Uiso 1 1 calc R B 1
C44 C 0.2370(2) 0.5976(4) 0.13059(14) 0.0317(9) Uani 1 1 d . B 1
H35 H 0.2273 0.5599 0.1563 0.038 Uiso 1 1 calc R B 1
C45 C 0.3647(2) 0.5439(4) 0.19700(12) 0.0255(8) Uani 1 1 d . B 1
C46 C 0.3495(3) 0.6711(5) 0.20786(15) 0.0392(11) Uani 1 1 d . B 1
H36 H 0.3365 0.7320 0.1869 0.047 Uiso 1 1 calc R B 1
C47 C 0.3533(3) 0.7102(6) 0.24881(17) 0.0519(14) Uani 1 1 d . B 1
H37 H 0.3422 0.7972 0.2557 0.062 Uiso 1 1 calc R B 1
C48 C 0.3727(3) 0.6244(6) 0.27938(17) 0.0505(14) Uani 1 1 d . B 1
H38 H 0.3753 0.6516 0.3074 0.061 Uiso 1 1 calc R B 1
C49 C 0.3886(3) 0.4987(6) 0.26932(17) 0.0537(15) Uani 1 1 d . B 1
H39 H 0.4020 0.4391 0.2905 0.064 Uiso 1 1 calc R B 1
C50 C 0.3851(3) 0.4574(5) 0.22829(16) 0.0417(11) Uani 1 1 d . B 1
H40 H 0.3967 0.3705 0.2217 0.050 Uiso 1 1 calc R B 1
C51 C 0.5240(2) 0.2313(4) 0.06314(14) 0.0295(8) Uani 1 1 d . B 1
C52 C 0.5654(3) 0.1242(5) 0.05854(17) 0.0483(13) Uani 1 1 d . B 1
H41 H 0.5793 0.0738 0.0820 0.058 Uiso 1 1 calc R B 1
C53 C 0.5866(4) 0.0901(7) 0.0201(2) 0.0659(19) Uani 1 1 d . B 1
H42 H 0.6148 0.0164 0.0174 0.079 Uiso 1 1 calc R B 1
C54 C 0.5670(4) 0.1624(6) -0.01417(19) 0.0577(16) Uani 1 1 d . B 1
H43 H 0.5808 0.1374 -0.0406 0.069 Uiso 1 1 calc R B 1
C55 C 0.5275(3) 0.2710(6) -0.01003(18) 0.0531(14) Uani 1 1 d . B 1
H44 H 0.5144 0.3219 -0.0335 0.064 Uiso 1 1 calc R B 1
C56 C 0.5070(3) 0.3056(5) 0.02844(17) 0.0448(12) Uani 1 1 d . B 1
H45 H 0.4806 0.3819 0.0312 0.054 Uiso 1 1 calc R B 1
C57 C 0.5418(2) 0.1987(4) 0.15220(14) 0.0308(9) Uani 1 1 d . B 1
C58 C 0.5799(3) 0.2721(6) 0.18001(16) 0.0424(11) Uani 1 1 d . B 1
H46 H 0.5797 0.3642 0.1775 0.051 Uiso 1 1 calc R B 1
C59 C 0.6188(3) 0.2139(8) 0.21186(19) 0.0615(17) Uani 1 1 d . B 1
H47 H 0.6448 0.2662 0.2309 0.074 Uiso 1 1 calc R B 1
C60 C 0.6196(3) 0.0821(7) 0.21563(19) 0.0616(17) Uani 1 1 d . B 1
H48 H 0.6468 0.0427 0.2371 0.074 Uiso 1 1 calc R B 1
C61 C 0.5814(3) 0.0050(6) 0.1889(2) 0.0542(15) Uani 1 1 d . B 1
H49 H 0.5821 -0.0869 0.1919 0.065 Uiso 1 1 calc R B 1
C62 C 0.5416(3) 0.0631(5) 0.15725(17) 0.0416(11) Uani 1 1 d . B 1
H50 H 0.5143 0.0105 0.1391 0.050 Uiso 1 1 calc R B 1
C63 C 0.2520(3) 0.2989(6) 0.06254(17) 0.0533(15) Uani 1 1 d . B 1
H51 H 0.2277 0.3732 0.0708 0.064 Uiso 1 1 calc R B 1
C64 C 0.2283(3) 0.1697(9) 0.06302(19) 0.070(2) Uani 1 1 d . B 1
H52 H 0.1862 0.1401 0.0717 0.084 Uiso 1 1 calc R B 1
C65 C 0.2823(3) 0.0913(6) 0.04741(18) 0.0515(14) Uani 1 1 d . B 1
H53 H 0.2827 -0.0005 0.0440 0.062 Uiso 1 1 calc R B 1
C66 C 0.3323(3) 0.1766(6) 0.03868(17) 0.0503(13) Uani 1 1 d . B 1
H54 H 0.3735 0.1530 0.0274 0.060 Uiso 1 1 calc R B 1
C67 C 0.3143(3) 0.3004(6) 0.04851(17) 0.0513(13) Uani 1 1 d . B 1
H55 H 0.3415 0.3757 0.0459 0.062 Uiso 1 1 calc R B 1
C68 C 0.2929(8) -0.0456(13) 0.1420(4) 0.045(3) Uani 0.60 1 d P B 1
H84 H 0.2816 -0.1121 0.1225 0.054 Uiso 0.60 1 calc PR B 1
C69 C 0.2456(5) 0.0495(12) 0.1578(4) 0.039(2) Uani 0.60 1 d P B 1
H85 H 0.1992 0.0584 0.1499 0.047 Uiso 0.60 1 calc PR B 1
C70 C 0.2823(6) 0.1228(10) 0.1860(3) 0.038(2) Uani 0.60 1 d P B 1
H86 H 0.2648 0.1912 0.2019 0.046 Uiso 0.60 1 calc PR B 1
C71 C 0.3490(6) 0.0823(14) 0.1881(5) 0.042(3) Uani 0.60 1 d P B 1
H87 H 0.3837 0.1192 0.2056 0.051 Uiso 0.60 1 calc PR B 1
C72 C 0.3577(13) -0.0227(17) 0.1602(7) 0.041(3) Uani 0.60 1 d P B 1
H88 H 0.3982 -0.0673 0.1551 0.050 Uiso 0.60 1 calc PR B 1
C73 C 0.3151(14) -0.052(2) 0.1352(7) 0.045(3) Uani 0.40 1 d P C 2
H89 H 0.3270 -0.1098 0.1139 0.054 Uiso 0.40 1 calc PR C 2
C74 C 0.2514(9) 0.0019(17) 0.1441(6) 0.039(2) Uani 0.40 1 d P C 2
H90 H 0.2094 -0.0215 0.1310 0.047 Uiso 0.40 1 calc PR C 2
C75 C 0.2609(11) 0.0943(19) 0.1751(6) 0.038(2) Uani 0.40 1 d P C 2
H91 H 0.2263 0.1479 0.1848 0.046 Uiso 0.40 1 calc PR C 2
C76 C 0.3217(11) 0.098(2) 0.1889(8) 0.042(3) Uani 0.40 1 d P C 2
H92 H 0.3394 0.1547 0.2099 0.051 Uiso 0.40 1 calc PR C 2
C77 C 0.357(2) 0.008(3) 0.1689(12) 0.041(3) Uani 0.40 1 d P C 2
H93 H 0.4026 -0.0129 0.1756 0.050 Uiso 0.40 1 calc PR C 2

loop_
_atom_site_aniso_label
_atom_site_aniso_U_11
_atom_site_aniso_U_22
_atom_site_aniso_U_33
_atom_site_aniso_U_23
_atom_site_aniso_U_13
_atom_site_aniso_U_12
Pd1 0.02664(17) 0.03446(19) 0.03555(19) 0.00234(13) -0.00242(13) -0.00156(12)
Pd2 0.01782(15) 0.02138(16) 0.03101(17) -0.00195(11) 0.00401(11) -0.00041(10)
Zr1 0.0267(2) 0.0382(3) 0.0432(3) -0.00007(19) 0.00354(18) -0.00430(17)
Zr2 0.01938(18) 0.02088(19) 0.0288(2) -0.00187(14) 0.00310(14) -0.00132(13)
P1 0.0291(6) 0.0320(6) 0.0459(7) 0.0056(5) -0.0046(5) -0.0020(4)
P2 0.0293(6) 0.0342(6) 0.0375(6) 0.0059(5) 0.0030(5) 0.0022(4)
P3 0.0199(4) 0.0202(5) 0.0275(5) -0.0013(4) 0.0047(4) 0.0014(3)
P4 0.0174(4) 0.0228(5) 0.0332(5) -0.0020(4) 0.0042(4) 0.0024(3)
O1 0.0286(16) 0.0404(19) 0.054(2) 0.0065(16) -0.0015(14) -0.0023(13)
O2 0.0305(16) 0.0392(19) 0.052(2) 0.0085(15) 0.0056(14) -0.0001(13)
O3 0.0226(13) 0.0212(13) 0.0337(15) -0.0019(11) 0.0055(11) 0.0001(10)
O4 0.0191(13) 0.0260(15) 0.0485(19) -0.0071(13) 0.0075(12) 0.0007(11)
C1 0.045(3) 0.041(3) 0.042(3) -0.001(2) -0.005(2) -0.009(2)
C2 0.029(2) 0.055(3) 0.051(3) 0.005(2) -0.004(2) 0.003(2)
C3 0.033(2) 0.037(2) 0.045(3) 0.009(2) -0.0072(19) -0.0034(18)
C4 0.044(3) 0.046(3) 0.043(3) -0.006(2) -0.009(2) 0.007(2)
C5 0.052(3) 0.062(4) 0.042(3) -0.011(3) -0.002(2) 0.001(3)
C6 0.063(4) 0.051(3) 0.053(4) 0.008(3) -0.010(3) 0.000(3)
C7 0.063(4) 0.097(6) 0.060(4) 0.033(4) -0.013(3) 0.023(4)
C8 0.039(3) 0.102(6) 0.071(4) 0.038(4) 0.008(3) 0.013(3)
C9 0.038(3) 0.039(3) 0.053(3) 0.002(2) 0.001(2) -0.001(2)
C10 0.054(4) 0.076(5) 0.061(4) -0.013(3) -0.002(3) 0.006(3)
C11 0.067(5) 0.096(6) 0.069(5) -0.024(4) 0.002(4) -0.003(4)
C12 0.077(5) 0.063(5) 0.108(7) -0.028(4) 0.024(5) -0.001(4)
C13 0.061(4) 0.062(5) 0.124(8) -0.019(5) 0.004(5) 0.019(3)
C14 0.050(4) 0.048(4) 0.113(6) -0.016(4) -0.016(4) 0.012(3)
C15 0.038(2) 0.034(2) 0.040(3) 0.0059(19) 0.0031(19) 0.0054(18)
C16 0.065(4) 0.034(3) 0.066(4) 0.003(3) 0.026(3) -0.002(2)
C17 0.069(4) 0.035(3) 0.065(4) 0.002(3) 0.011(3) -0.003(3)
C18 0.057(3) 0.055(3) 0.038(3) -0.006(2) -0.002(2) 0.004(3)
C19 0.043(3) 0.073(4) 0.035(3) -0.008(3) 0.006(2) -0.012(3)
C20 0.042(3) 0.050(3) 0.034(2) 0.002(2) 0.001(2) -0.009(2)
C21 0.037(2) 0.038(3) 0.042(3) 0.009(2) 0.003(2) -0.0008(19)
C22 0.059(3) 0.058(3) 0.043(3) -0.009(3) -0.010(2) 0.019(3)
C23 0.074(4) 0.085(5) 0.035(3) -0.005(3) -0.001(3) 0.018(4)
C24 0.055(3) 0.070(4) 0.041(3) 0.013(3) 0.000(2) 0.006(3)
C25 0.066(4) 0.083(5) 0.058(4) 0.029(4) 0.013(3) 0.032(4)
C26 0.060(4) 0.073(4) 0.045(3) 0.023(3) 0.018(3) 0.029(3)
C27 0.094(6) 0.060(5) 0.092(6) -0.026(4) -0.019(5) -0.009(4)
C28 0.100(7) 0.122(8) 0.055(5) -0.031(5) -0.003(4) -0.006(6)
C29 0.104(7) 0.110(7) 0.051(4) -0.005(4) -0.026(4) -0.023(6)
C30 0.072(5) 0.090(6) 0.100(7) -0.015(5) -0.047(5) 0.001(4)
C31 0.064(5) 0.085(6) 0.110(7) -0.013(5) -0.014(4) -0.034(4)
C32 0.061(4) 0.075(5) 0.094(6) 0.032(4) 0.041(4) 0.012(3)
C33 0.048(4) 0.078(5) 0.119(7) 0.017(5) 0.041(4) 0.015(3)
C34 0.085(5) 0.064(5) 0.091(6) 0.008(4) 0.044(5) 0.024(4)
C35 0.101(6) 0.095(6) 0.055(4) -0.018(4) 0.030(4) 0.007(5)
C36 0.077(5) 0.095(6) 0.053(4) 0.012(4) 0.029(4) 0.025(4)
C37 0.030(2) 0.026(2) 0.038(2) -0.0053(17) 0.0020(17) -0.0025(15)
C38 0.0170(18) 0.039(2) 0.048(3) 0.000(2) 0.0120(17) -0.0044(16)
C39 0.0224(18) 0.0222(18) 0.032(2) -0.0033(15) 0.0034(15) 0.0026(14)
C40 0.030(2) 0.026(2) 0.031(2) -0.0011(16) 0.0027(16) 0.0022(15)
C41 0.045(3) 0.036(2) 0.030(2) 0.0017(18) -0.0067(19) -0.0007(19)
C42 0.038(2) 0.039(3) 0.042(3) -0.003(2) -0.014(2) 0.0095(19)
C43 0.026(2) 0.040(3) 0.052(3) -0.003(2) 0.0006(19) 0.0089(18)
C44 0.025(2) 0.034(2) 0.036(2) 0.0025(18) 0.0033(17) 0.0067(16)
C45 0.0256(19) 0.026(2) 0.0247(19) 0.0005(15) 0.0030(15) 0.0015(15)
C46 0.050(3) 0.032(2) 0.035(2) -0.0054(19) 0.000(2) 0.010(2)
C47 0.060(3) 0.053(3) 0.042(3) -0.015(3) 0.001(2) 0.014(3)
C48 0.050(3) 0.071(4) 0.030(3) -0.007(2) 0.002(2) -0.003(3)
C49 0.069(4) 0.060(4) 0.031(3) 0.013(2) -0.010(2) -0.010(3)
C50 0.048(3) 0.034(3) 0.042(3) 0.010(2) -0.005(2) -0.003(2)
C51 0.0221(18) 0.030(2) 0.037(2) -0.0039(17) 0.0054(16) -0.0014(15)
C52 0.063(3) 0.045(3) 0.038(3) -0.004(2) 0.011(2) 0.022(3)
C53 0.092(5) 0.057(4) 0.051(4) -0.009(3) 0.022(3) 0.029(4)
C54 0.077(4) 0.058(4) 0.040(3) -0.011(3) 0.023(3) 0.002(3)
C55 0.056(3) 0.065(4) 0.040(3) 0.009(3) 0.015(2) 0.007(3)
C56 0.047(3) 0.047(3) 0.042(3) 0.006(2) 0.013(2) 0.013(2)
C57 0.0223(19) 0.034(2) 0.037(2) -0.0014(18) 0.0036(16) 0.0035(16)
C58 0.042(3) 0.046(3) 0.039(3) 0.001(2) -0.003(2) -0.005(2)
C59 0.057(4) 0.087(5) 0.039(3) 0.005(3) -0.011(3) -0.012(3)
C60 0.058(4) 0.080(5) 0.045(3) 0.021(3) -0.008(3) 0.019(3)
C61 0.057(4) 0.048(3) 0.057(4) 0.012(3) 0.003(3) 0.017(3)
C62 0.040(3) 0.037(3) 0.048(3) 0.004(2) 0.004(2) 0.008(2)
C63 0.056(3) 0.062(4) 0.040(3) -0.007(3) -0.017(2) 0.016(3)
C64 0.032(3) 0.136(7) 0.042(3) 0.016(4) -0.011(2) -0.027(3)
C65 0.068(4) 0.041(3) 0.044(3) -0.009(2) -0.014(3) -0.009(3)
C66 0.051(3) 0.061(4) 0.038(3) -0.012(2) 0.002(2) -0.004(3)
C67 0.065(4) 0.053(3) 0.036(3) 0.002(2) -0.001(2) -0.004(3)
C68 0.088(12) 0.025(3) 0.026(6) -0.007(3) 0.041(5) -0.015(6)
C69 0.034(4) 0.041(7) 0.043(7) 0.001(4) 0.002(4) -0.016(5)
C70 0.049(8) 0.032(5) 0.033(6) 0.000(4) 0.005(4) -0.007(4)
C71 0.054(8) 0.033(5) 0.038(3) 0.009(3) -0.012(7) -0.005(6)
C72 0.049(3) 0.024(10) 0.053(11) 0.009(6) 0.014(6) 0.009(7)
C73 0.088(12) 0.025(3) 0.026(6) -0.007(3) 0.041(5) -0.015(6)
C74 0.034(4) 0.041(7) 0.043(7) 0.001(4) 0.002(4) -0.016(5)
C75 0.049(8) 0.032(5) 0.033(6) 0.000(4) 0.005(4) -0.007(4)
C76 0.054(8) 0.033(5) 0.038(3) 0.009(3) -0.012(7) -0.005(6)
C77 0.049(3) 0.024(10) 0.053(11) 0.009(6) 0.014(6) 0.009(7)

loop_
_atom_type_symbol
_atom_type_description
_atom_type_scat_dispersion_real
_atom_type_scat_dispersion_imag
_atom_type_scat_source
C C 0.0033 0.0016 'International Tables Vol C Tables 4.2.6.8 and 6.1.1.4'
H H 0.0000 0.0000 'International Tables Vol C Tables 4.2.6.8 and 6.1.1.4'
O O 0.0106 0.0060 'International Tables Vol C Tables 4.2.6.8 and 6.1.1.4'
P P 0.1023 0.0942 'International Tables Vol C Tables 4.2.6.8 and 6.1.1.4'
Zr Zr -2.9673 0.5597 'International Tables Vol C Tables 4.2.6.8 and 6.1.1.4'
Pd Pd -0.9988 1.0072 'International Tables Vol C Tables 4.2.6.8 and 6.1.1.4'

loop_
_geom_angle_atom_site_label_1
_geom_angle_atom_site_label_2
_geom_angle_atom_site_label_3
_geom_angle
C2 Pd1 C1 83.4(2)
C2 Pd1 P2 88.16(16)
C1 Pd1 P2 171.30(16)
C2 Pd1 P1 173.60(16)
C1 Pd1 P1 90.25(15)
P2 Pd1 P1 98.10(4)
C37 Pd2 C38 84.69(18)
C37 Pd2 P3 88.67(12)
C38 Pd2 P3 173.20(13)
C37 Pd2 P4 172.22(12)
C38 Pd2 P4 87.81(13)
P3 Pd2 P4 98.78(4)
O1 Zr1 O2 90.36(14)
O1 Zr1 C27 125.8(3)
O2 Zr1 C27 86.7(2)
O1 Zr1 C31 130.9(3)
O2 Zr1 C31 116.9(3)
C27 Zr1 C31 32.2(3)
O1 Zr1 C33 113.2(2)
O2 Zr1 C33 132.7(2)
C27 Zr1 C33 107.8(3)
C31 Zr1 C33 78.7(3)
O1 Zr1 C30 99.7(3)
O2 Zr1 C30 137.1(3)
C27 Zr1 C30 53.7(3)
C31 Zr1 C30 32.6(3)
C33 Zr1 C30 80.8(3)
O1 Zr1 C34 84.2(2)
O2 Zr1 C34 122.7(3)
C27 Zr1 C34 139.8(3)
C31 Zr1 C34 108.9(3)
C33 Zr1 C34 32.5(3)
C30 Zr1 C34 99.9(3)
O1 Zr1 C32 137.0(2)
O2 Zr1 C32 103.1(2)
C27 Zr1 C32 95.9(3)
C31 Zr1 C32 78.6(3)
C33 Zr1 C32 32.7(2)
C30 Zr1 C32 97.4(3)
C34 Zr1 C32 54.1(3)
O1 Zr1 C28 93.6(3)
O2 Zr1 C28 85.1(3)
C27 Zr1 C28 32.2(3)
C31 Zr1 C28 53.0(3)
C33 Zr1 C28 130.3(3)
C30 Zr1 C28 52.9(3)
C34 Zr1 C28 152.1(3)
C32 Zr1 C28 127.6(3)
O1 Zr1 C35 86.1(2)
O2 Zr1 C35 90.0(2)
C27 Zr1 C35 147.9(3)
C31 Zr1 C35 130.2(3)
C33 Zr1 C35 53.9(3)
C30 Zr1 C35 131.9(3)
C34 Zr1 C35 32.8(3)
C32 Zr1 C35 53.9(3)
C28 Zr1 C35 175.1(3)
O1 Zr1 C36 116.5(2)
O2 Zr1 C36 79.4(2)
C27 Zr1 C36 116.0(3)
C31 Zr1 C36 108.6(3)
C33 Zr1 C36 53.6(3)
C30 Zr1 C36 129.4(3)
C34 Zr1 C36 53.8(3)
C32 Zr1 C36 32.2(3)
C28 Zr1 C36 145.9(3)
C35 Zr1 C36 32.4(3)
O1 Zr1 C29 79.4(3)
O2 Zr1 C29 113.5(3)
C27 Zr1 C29 53.3(3)
C31 Zr1 C29 52.9(3)
C33 Zr1 C29 110.9(3)
C30 Zr1 C29 31.5(3)
C34 Zr1 C29 121.2(3)
C32 Zr1 C29 128.3(3)
C28 Zr1 C29 32.0(3)
C35 Zr1 C29 152.2(3)
C36 Zr1 C29 160.4(3)
O4 Zr2 O3 90.90(11)
O4 Zr2 C69 135.1(3)
O3 Zr2 C69 103.3(3)
O4 Zr2 C65 102.29(18)
O3 Zr2 C65 136.94(16)
C69 Zr2 C65 95.7(3)
O4 Zr2 C64 131.55(18)
O3 Zr2 C64 111.1(2)
C69 Zr2 C64 82.7(3)
C65 Zr2 C64 33.7(2)
O4 Zr2 C70 117.6(3)
O3 Zr2 C70 78.0(3)
C69 Zr2 C70 31.5(3)
C65 Zr2 C70 127.3(3)
C64 Zr2 C70 109.2(3)
O4 Zr2 C63 117.86(18)
O3 Zr2 C63 83.84(16)
C69 Zr2 C63 106.0(3)
C65 Zr2 C63 53.7(2)
C64 Zr2 C63 32.4(2)
C70 Zr2 C63 121.4(3)
O4 Zr2 C67 87.30(18)
O3 Zr2 C67 87.86(16)
C69 Zr2 C67 134.8(3)
C65 Zr2 C67 52.72(19)
C64 Zr2 C67 52.9(2)
C70 Zr2 C67 151.1(3)
C63 Zr2 C67 30.8(2)
O4 Zr2 C66 78.46(17)
O3 Zr2 C66 117.61(16)
C69 Zr2 C66 127.2(3)
C65 Zr2 C66 31.45(19)
C64 Zr2 C66 53.1(2)
C70 Zr2 C66 158.7(3)
C63 Zr2 C66 51.7(2)
C67 Zr2 C66 31.22(19)
O4 Zr2 C68 107.8(4)
O3 Zr2 C68 130.9(3)
C69 Zr2 C68 33.8(4)
C65 Zr2 C68 83.9(4)
C64 Zr2 C68 90.0(4)
C70 Zr2 C68 53.0(3)
C63 Zr2 C68 121.7(4)
C67 Zr2 C68 136.4(4)
C66 Zr2 C68 110.5(3)
O4 Zr2 C71 86.9(3)
O3 Zr2 C71 85.3(3)
C69 Zr2 C71 53.0(4)
C65 Zr2 C71 135.6(4)
C64 Zr2 C71 135.5(3)
C70 Zr2 C71 31.8(4)
C63 Zr2 C71 153.0(3)
C67 Zr2 C71 171.0(3)
C66 Zr2 C71 152.6(3)
C68 Zr2 C71 52.3(5)
O4 Zr2 C72 80.4(6)
O3 Zr2 C72 116.8(4)
C69 Zr2 C72 55.1(6)
C65 Zr2 C72 105.8(4)
C64 Zr2 C72 121.0(6)
C70 Zr2 C72 53.8(5)
C63 Zr2 C72 153.4(6)
C67 Zr2 C72 152.3(4)
C66 Zr2 C72 121.3(4)
C68 Zr2 C72 32.0(7)
C71 Zr2 C72 32.3(5)
O1 P1 C9 100.1(2)
O1 P1 C3 101.1(2)
C9 P1 C3 107.0(2)
O1 P1 Pd1 119.40(14)
C9 P1 Pd1 115.01(18)
C3 P1 Pd1 112.45(17)
O2 P2 C15 103.5(2)
O2 P2 C21 101.1(2)
C15 P2 C21 102.7(2)
O2 P2 Pd1 118.73(14)
C15 P2 Pd1 112.34(17)
C21 P2 Pd1 116.45(17)
O3 P3 C45 102.49(17)
O3 P3 C39 101.11(17)
C45 P3 C39 103.92(18)
O3 P3 Pd2 117.98(11)
C45 P3 Pd2 111.40(13)
C39 P3 Pd2 117.91(14)
O4 P4 C57 100.96(19)
O4 P4 C51 100.91(18)
C57 P4 C51 105.5(2)
O4 P4 Pd2 119.45(11)
C57 P4 Pd2 113.79(15)
C51 P4 Pd2 114.25(15)
P1 O1 Zr1 145.3(2)
P2 O2 Zr1 145.2(2)
P3 O3 Zr2 141.05(17)
P4 O4 Zr2 142.54(18)
Pd1 C1 H72 109.5
Pd1 C1 H73 109.5
H72 C1 H73 109.5
Pd1 C1 H74 109.5
H72 C1 H74 109.5
H73 C1 H74 109.5
Pd1 C2 H75 109.5
Pd1 C2 H76 109.5
H75 C2 H76 109.5
Pd1 C2 H77 109.5
H75 C2 H77 109.5
H76 C2 H77 109.5
C4 C3 C8 116.7(5)
C4 C3 P1 121.1(4)
C8 C3 P1 122.0(4)
C3 C4 C5 121.7(5)
C3 C4 H1 119.2
C5 C4 H1 119.2
C6 C5 C4 120.4(6)
C6 C5 H2 119.8
C4 C5 H2 119.8
C7 C6 C5 119.3(6)
C7 C6 H3 120.4
C5 C6 H3 120.4
C6 C7 C8 120.8(6)
C6 C7 H4 119.6
C8 C7 H4 119.6
C7 C8 C3 121.0(6)
C7 C8 H5 119.5
C3 C8 H5 119.5
C10 C9 C14 117.5(6)
C10 C9 P1 120.1(4)
C14 C9 P1 121.9(5)
C9 C10 C11 119.8(7)
C9 C10 H6 120.1
C11 C10 H6 120.1
C12 C11 C10 121.4(8)
C12 C11 H7 119.3
C10 C11 H7 119.3
C13 C12 C11 119.4(7)
C13 C12 H8 120.3
C11 C12 H8 120.3
C12 C13 C14 119.7(7)
C12 C13 H9 120.2
C14 C13 H9 120.2
C13 C14 C9 122.3(7)
C13 C14 H10 118.9
C9 C14 H10 118.9
C20 C15 C16 119.1(5)
C20 C15 P2 121.4(4)
C16 C15 P2 119.5(4)
C17 C16 C15 120.7(5)
C17 C16 H11 119.6
C15 C16 H11 119.6
C16 C17 C18 119.6(6)
C16 C17 H12 120.2
C18 C17 H12 120.2
C19 C18 C17 119.6(6)
C19 C18 H13 120.2
C17 C18 H13 120.2
C20 C19 C18 120.5(5)
C20 C19 H14 119.7
C18 C19 H14 119.7
C19 C20 C15 120.3(5)
C19 C20 H15 119.8
C15 C20 H15 119.8
C26 C21 C22 118.5(5)
C26 C21 P2 123.4(4)
C22 C21 P2 118.0(4)
C21 C22 C23 120.6(6)
C21 C22 H16 119.7
C23 C22 H16 119.7
C24 C23 C22 120.8(6)
C24 C23 H17 119.6
C22 C23 H17 119.6
C25 C24 C23 119.2(6)
C25 C24 H18 120.4
C23 C24 H18 120.4
C24 C25 C26 120.7(6)
C24 C25 H19 119.6
C26 C25 H19 119.6
C21 C26 C25 120.1(6)
C21 C26 H20 119.9
C25 C26 H20 119.9
C31 C27 C28 107.5(9)
C31 C27 Zr1 74.4(5)
C28 C27 Zr1 74.8(5)
C31 C27 H21 126.2
C28 C27 H21 126.2
Zr1 C27 H21 116.7
C27 C28 C29 108.4(9)
C27 C28 Zr1 73.0(5)
C29 C28 Zr1 74.8(5)
C27 C28 H22 125.8
C29 C28 H22 125.8
Zr1 C28 H22 118.3
C30 C29 C28 108.3(9)
C30 C29 Zr1 73.1(5)
C28 C29 Zr1 73.2(5)
C30 C29 H23 125.9
C28 C29 H23 125.9
Zr1 C29 H23 119.6
C29 C30 C31 107.9(9)
C29 C30 Zr1 75.4(4)
C31 C30 Zr1 73.6(4)
C29 C30 H24 126.1
C31 C30 H24 126.1
Zr1 C30 H24 117.1
C27 C31 C30 107.9(9)
C27 C31 Zr1 73.4(4)
C30 C31 Zr1 73.8(4)
C27 C31 H25 126.1
C30 C31 H25 126.1
Zr1 C31 H25 118.7
C36 C32 C33 107.7(8)
C36 C32 Zr1 74.6(4)
C33 C32 Zr1 73.4(4)
C36 C32 H26 126.1
C33 C32 H26 126.1
Zr1 C32 H26 117.9
C34 C33 C32 108.4(8)
C34 C33 Zr1 73.9(4)
C32 C33 Zr1 73.9(4)
C34 C33 H27 125.8
C32 C33 H27 125.8
Zr1 C33 H27 118.3
C33 C34 C35 107.8(7)
C33 C34 Zr1 73.7(4)
C35 C34 Zr1 74.2(4)
C33 C34 H28 126.1
C35 C34 H28 126.1
Zr1 C34 H28 118.0
C36 C35 C34 107.4(8)
C36 C35 Zr1 74.1(4)
C34 C35 Zr1 73.0(4)
C36 C35 H29 126.3
C34 C35 H29 126.3
Zr1 C35 H29 118.6
C32 C36 C35 108.7(7)
C32 C36 Zr1 73.2(4)
C35 C36 Zr1 73.5(4)
C32 C36 H30 125.6
C35 C36 H30 125.6
Zr1 C36 H30 119.4
C44 C39 C40 119.2(4)
C44 C39 P3 120.6(3)
C40 C39 P3 119.7(3)
C41 C40 C39 120.2(4)
C41 C40 H31 119.9
C39 C40 H31 119.9
C42 C41 C40 120.5(5)
C42 C41 H32 119.7
C40 C41 H32 119.7
C41 C42 C43 119.9(4)
C41 C42 H33 120.1
C43 C42 H33 120.1
C42 C43 C44 120.5(4)
C42 C43 H34 119.8
C44 C43 H34 119.8
C43 C44 C39 119.7(4)
C43 C44 H35 120.1
C39 C44 H35 120.1
C46 C45 C50 118.2(4)
C46 C45 P3 123.2(3)
C50 C45 P3 118.4(3)
C47 C46 C45 121.0(5)
C47 C46 H36 119.5
C45 C46 H36 119.5
C48 C47 C46 120.5(5)
C48 C47 H37 119.8
C46 C47 H37 119.8
C47 C48 C49 119.5(5)
C47 C48 H38 120.2
C49 C48 H38 120.2
C48 C49 C50 120.9(5)
C48 C49 H39 119.6
C50 C49 H39 119.6
C45 C50 C49 120.0(5)
C45 C50 H40 120.0
C49 C50 H40 120.0
C52 C51 C56 118.0(4)
C52 C51 P4 123.5(4)
C56 C51 P4 118.4(3)
C53 C52 C51 120.7(5)
C53 C52 H41 119.6
C51 C52 H41 119.6
C54 C53 C52 120.3(6)
C54 C53 H42 119.8
C52 C53 H42 119.8
C55 C54 C53 119.8(5)
C55 C54 H43 120.1
C53 C54 H43 120.1
C54 C55 C56 119.8(6)
C54 C55 H44 120.1
C56 C55 H44 120.1
C55 C56 C51 121.4(5)
C55 C56 H45 119.3
C51 C56 H45 119.3
C58 C57 C62 118.3(5)
C58 C57 P4 121.4(4)
C62 C57 P4 120.1(4)
C57 C58 C59 121.2(5)
C57 C58 H46 119.4
C59 C58 H46 119.4
C60 C59 C58 119.8(6)
C60 C59 H47 120.1
C58 C59 H47 120.1
C59 C60 C61 121.0(5)
C59 C60 H48 119.5
C61 C60 H48 119.5
C60 C61 C62 119.4(6)
C60 C61 H49 120.3
C62 C61 H49 120.3
C61 C62 C57 120.4(5)
C61 C62 H50 119.8
C57 C62 H50 119.8
C67 C63 C64 109.3(6)
C67 C63 Zr2 74.6(3)
C64 C63 Zr2 73.1(3)
C67 C63 H51 125.4
C64 C63 H51 125.4
Zr2 C63 H51 118.6
C63 C64 C65 105.3(5)
C63 C64 Zr2 74.5(3)
C65 C64 Zr2 73.1(3)
C63 C64 H52 127.4
C65 C64 H52 127.4
Zr2 C64 H52 117.4
C66 C65 C64 106.1(5)
C66 C65 Zr2 75.2(3)
C64 C65 Zr2 73.3(3)
C66 C65 H53 126.9
C64 C65 H53 126.9
Zr2 C65 H53 116.9
C67 C66 C65 110.2(6)
C67 C66 Zr2 74.4(3)
C65 C66 Zr2 73.4(3)
C67 C66 H54 124.9
C65 C66 H54 124.9
Zr2 C66 H54 119.0
C63 C67 C66 109.1(6)
C63 C67 Zr2 74.5(3)
C66 C67 Zr2 74.4(3)
C63 C67 H55 125.5
C66 C67 H55 125.5
Zr2 C67 H55 117.5
C72 C68 C69 109.4(11)
C72 C68 Zr2 75.4(11)
C69 C68 Zr2 71.9(7)
C72 C68 H84 125.3
C69 C68 H84 125.3
Zr2 C68 H84 119.2
C70 C69 C68 105.7(11)
C70 C69 Zr2 75.0(6)
C68 C69 Zr2 74.3(6)
C70 C69 H85 127.1
C68 C69 H85 127.1
Zr2 C69 H85 116.0
C69 C70 C71 110.0(12)
C69 C70 Zr2 73.4(6)
C71 C70 Zr2 75.2(8)
C69 C70 H86 125.0
C71 C70 H86 125.0
Zr2 C70 H86 118.1
C70 C71 C72 110.2(16)
C70 C71 Zr2 73.0(7)
C72 C71 Zr2 74.6(12)
C70 C71 H87 124.9
C72 C71 H87 124.9
Zr2 C71 H87 119.2
C68 C72 C71 104.6(15)
C68 C72 Zr2 72.6(12)
C71 C72 Zr2 73.1(10)
C68 C72 H88 127.7
C71 C72 H88 127.7
Zr2 C72 H88 118.8
C74 C73 C77 99(2)
C74 C73 H89 130.5
C77 C73 H89 130.5
C75 C74 C73 109.0(18)
C75 C74 H90 125.5
C73 C74 H90 125.5
C76 C75 C74 111(2)
C76 C75 H91 124.3
C74 C75 H91 124.3
C75 C76 C77 109(3)
C75 C76 H92 125.6
C77 C76 H92 125.6
C76 C77 C73 111(3)
C76 C77 H93 124.5
C73 C77 H93 124.5

loop_
_geom_bond_atom_site_label_1
_geom_bond_atom_site_label_2
_geom_bond_distance
Pd1 C2 2.126(5)
Pd1 C1 2.130(5)
Pd1 P2 2.2718(13)
Pd1 P1 2.2895(12)
Pd2 C37 2.124(4)
Pd2 C38 2.135(4)
Pd2 P3 2.2802(10)
Pd2 P4 2.2900(10)
Zr1 O1 1.987(3)
Zr1 O2 2.005(3)
Zr1 C27 2.505(7)
Zr1 C31 2.517(7)
Zr1 C33 2.518(6)
Zr1 C30 2.520(7)
Zr1 C34 2.520(7)
Zr1 C32 2.525(6)
Zr1 C28 2.529(8)
Zr1 C35 2.536(7)
Zr1 C36 2.543(7)
Zr1 C29 2.548(8)
Zr2 O4 2.001(3)
Zr2 O3 2.012(3)
Zr2 C69 2.507(10)
Zr2 C65 2.514(5)
Zr2 C64 2.516(5)
Zr2 C70 2.527(10)
Zr2 C63 2.533(5)
Zr2 C67 2.535(6)
Zr2 C66 2.536(6)
Zr2 C68 2.539(13)
Zr2 C71 2.555(14)
Zr2 C72 2.57(3)
P1 O1 1.596(3)
P1 C9 1.838(6)
P1 C3 1.843(5)
P2 O2 1.589(3)
P2 C15 1.823(5)
P2 C21 1.835(5)
P3 O3 1.592(3)
P3 C45 1.826(4)
P3 C39 1.834(4)
P4 O4 1.586(3)
P4 C57 1.829(5)
P4 C51 1.833(4)
C1 H72 0.9800
C1 H73 0.9800
C1 H74 0.9800
C2 H75 0.9800
C2 H76 0.9800
C2 H77 0.9800
C3 C4 1.384(8)
C3 C8 1.398(7)
C4 C5 1.384(8)
C4 H1 0.9500
C5 C6 1.367(8)
C5 H2 0.9500
C6 C7 1.362(10)
C6 H3 0.9500
C7 C8 1.386(9)
C7 H4 0.9500
C8 H5 0.9500
C9 C10 1.374(8)
C9 C14 1.395(8)
C10 C11 1.405(10)
C10 H6 0.9500
C11 C12 1.365(12)
C11 H7 0.9500
C12 C13 1.364(12)
C12 H8 0.9500
C13 C14 1.379(10)
C13 H9 0.9500
C14 H10 0.9500
C15 C20 1.378(7)
C15 C16 1.389(7)
C16 C17 1.380(8)
C16 H11 0.9500
C17 C18 1.387(9)
C17 H12 0.9500
C18 C19 1.380(9)
C18 H13 0.9500
C19 C20 1.377(8)
C19 H14 0.9500
C20 H15 0.9500
C21 C26 1.379(7)
C21 C22 1.381(8)
C22 C23 1.382(8)
C22 H16 0.9500
C23 C24 1.374(9)
C23 H17 0.9500
C24 C25 1.357(9)
C24 H18 0.9500
C25 C26 1.403(8)
C25 H19 0.9500
C26 H20 0.9500
C27 C31 1.394(12)
C27 C28 1.397(13)
C27 H21 0.9500
C28 C29 1.398(14)
C28 H22 0.9500
C29 C30 1.377(13)
C29 H23 0.9500
C30 C31 1.416(13)
C30 H24 0.9500
C31 H25 0.9500
C32 C36 1.405(12)
C32 C33 1.421(10)
C32 H26 0.9500
C33 C34 1.408(12)
C33 H27 0.9500
C34 C35 1.427(12)
C34 H28 0.9500
C35 C36 1.416(13)
C35 H29 0.9500
C36 H30 0.9500
C37 H78 0.9800
C37 H79 0.9800
C37 H80 0.9800
C38 H81 0.9800
C38 H82 0.9800
C38 H83 0.9800
C39 C44 1.398(6)
C39 C40 1.399(6)
C40 C41 1.385(6)
C40 H31 0.9500
C41 C42 1.378(7)
C41 H32 0.9500
C42 C43 1.384(7)
C42 H33 0.9500
C43 C44 1.393(6)
C43 H34 0.9500
C44 H35 0.9500
C45 C46 1.391(6)
C45 C50 1.394(6)
C46 C47 1.388(7)
C46 H36 0.9500
C47 C48 1.368(8)
C47 H37 0.9500
C48 C49 1.374(9)
C48 H38 0.9500
C49 C50 1.397(8)
C49 H39 0.9500
C50 H40 0.9500
C51 C52 1.388(6)
C51 C56 1.389(7)
C52 C53 1.386(7)
C52 H41 0.9500
C53 C54 1.377(9)
C53 H42 0.9500
C54 C55 1.377(9)
C54 H43 0.9500
C55 C56 1.383(7)
C55 H44 0.9500
C56 H45 0.9500
C57 C58 1.374(7)
C57 C62 1.402(7)
C58 C59 1.394(8)
C58 H46 0.9500
C59 C60 1.361(10)
C59 H47 0.9500
C60 C61 1.373(10)
C60 H48 0.9500
C61 C62 1.397(8)
C61 H49 0.9500
C62 H50 0.9500
C63 C67 1.348(9)
C63 C64 1.409(10)
C63 H51 0.9500
C64 C65 1.457(10)
C64 H52 0.9500
C65 C66 1.368(8)
C65 H53 0.9500
C66 C67 1.364(8)
C66 H54 0.9500
C67 H55 0.9500
C68 C72 1.41(3)
C68 C69 1.469(16)
C68 H84 0.9500
C69 C70 1.368(13)
C69 H85 0.9500
C70 C71 1.391(15)
C70 H86 0.9500
C71 C72 1.427(18)
C71 H87 0.9500
C72 H88 0.9500
C73 C74 1.43(2)
C73 C77 1.48(5)
C73 H89 0.9500
C74 C75 1.39(2)
C74 H90 0.9500
C75 C76 1.27(2)
C75 H91 0.9500
C76 C77 1.35(3)
C76 H92 0.9500
C77 H93 0.9500

loop_
_geom_torsion_atom_site_label_1
_geom_torsion_atom_site_label_2
_geom_torsion_atom_site_label_3
_geom_torsion_atom_site_label_4
_geom_torsion
C2 Pd1 P1 O1 170.4(15)
C1 Pd1 P1 O1 -179.8(2)
P2 Pd1 P1 O1 2.67(18)
C2 Pd1 P1 C9 -70.6(15)
C1 Pd1 P1 C9 -60.7(2)
P2 Pd1 P1 C9 121.8(2)
C2 Pd1 P1 C3 52.2(15)
C1 Pd1 P1 C3 62.1(2)
P2 Pd1 P1 C3 -115.44(18)
C2 Pd1 P2 O2 167.4(2)
C1 Pd1 P2 O2 -178(16)
P1 Pd1 P2 O2 -13.98(18)
C2 Pd1 P2 C15 -71.8(2)
C1 Pd1 P2 C15 -56.8(10)
P1 Pd1 P2 C15 106.87(18)
C2 Pd1 P2 C21 46.2(2)
C1 Pd1 P2 C21 61.2(10)
P1 Pd1 P2 C21 -135.14(19)
C37 Pd2 P3 O3 178.59(18)
C38 Pd2 P3 O3 -169.1(12)
P4 Pd2 P3 O3 -3.68(14)
C37 Pd2 P3 C45 -63.31(19)
C38 Pd2 P3 C45 -51.0(12)
P4 Pd2 P3 C45 114.42(15)
C37 Pd2 P3 C39 56.7(2)
C38 Pd2 P3 C39 69.0(12)
P4 Pd2 P3 C39 -125.58(15)
C37 Pd2 P4 O4 178(14)
C38 Pd2 P4 O4 -166.6(2)
P3 Pd2 P4 O4 15.08(16)
C37 Pd2 P4 C57 58.9(10)
C38 Pd2 P4 C57 74.2(2)
P3 Pd2 P4 C57 -104.10(15)
C37 Pd2 P4 C51 -62.4(10)
C38 Pd2 P4 C51 -47.1(2)
P3 Pd2 P4 C51 134.60(15)
C9 P1 O1 Zr1 -114.9(4)
C3 P1 O1 Zr1 135.4(4)
Pd1 P1 O1 Zr1 11.6(5)
O2 Zr1 O1 P1 -10.7(4)
C27 Zr1 O1 P1 -96.9(5)
C31 Zr1 O1 P1 -137.9(5)
C33 Zr1 O1 P1 127.1(5)
C30 Zr1 O1 P1 -148.8(5)
C34 Zr1 O1 P1 112.1(5)
C32 Zr1 O1 P1 99.1(5)
C28 Zr1 O1 P1 -95.9(5)
C35 Zr1 O1 P1 79.2(5)
C36 Zr1 O1 P1 67.6(5)
C29 Zr1 O1 P1 -124.6(5)
C15 P2 O2 Zr1 -102.7(4)
C21 P2 O2 Zr1 151.2(4)
Pd1 P2 O2 Zr1 22.5(5)
O1 Zr1 O2 P2 -10.5(4)
C27 Zr1 O2 P2 115.4(5)
C31 Zr1 O2 P2 127.0(5)
C33 Zr1 O2 P2 -133.3(4)
C30 Zr1 O2 P2 94.2(6)
C34 Zr1 O2 P2 -93.9(5)
C32 Zr1 O2 P2 -149.4(4)
C28 Zr1 O2 P2 83.1(5)
C35 Zr1 O2 P2 -96.6(5)
C36 Zr1 O2 P2 -127.4(5)
C29 Zr1 O2 P2 68.0(5)
C45 P3 O3 Zr2 -152.5(3)
C39 P3 O3 Zr2 100.3(3)
Pd2 P3 O3 Zr2 -29.8(3)
O4 Zr2 O3 P3 38.9(3)
C69 Zr2 O3 P3 175.9(4)
C65 Zr2 O3 P3 -70.3(4)
C64 Zr2 O3 P3 -96.9(3)
C70 Zr2 O3 P3 157.0(4)
C63 Zr2 O3 P3 -79.0(3)
C67 Zr2 O3 P3 -48.4(3)
C66 Zr2 O3 P3 -38.6(3)
C68 Zr2 O3 P3 153.6(6)
C71 Zr2 O3 P3 125.7(4)
C72 Zr2 O3 P3 118.6(7)
C57 P4 O4 Zr2 123.8(3)
C51 P4 O4 Zr2 -127.8(3)
Pd2 P4 O4 Zr2 -1.7(4)
O3 Zr2 O4 P4 -19.3(3)
C69 Zr2 O4 P4 -129.2(5)
C65 Zr2 O4 P4 119.4(4)
C64 Zr2 O4 P4 100.3(4)
C70 Zr2 O4 P4 -96.2(4)
C63 Zr2 O4 P4 64.2(4)
C67 Zr2 O4 P4 68.5(4)
C66 Zr2 O4 P4 98.7(4)
C68 Zr2 O4 P4 -153.2(4)
C71 Zr2 O4 P4 -104.5(5)
C72 Zr2 O4 P4 -136.4(5)
O1 P1 C3 C4 -128.2(4)
C9 P1 C3 C4 127.5(4)
Pd1 P1 C3 C4 0.3(5)
O1 P1 C3 C8 47.8(6)
C9 P1 C3 C8 -56.5(6)
Pd1 P1 C3 C8 176.3(5)
C8 C3 C4 C5 3.5(9)
P1 C3 C4 C5 179.6(4)
C3 C4 C5 C6 -0.7(9)
C4 C5 C6 C7 -2.0(10)
C5 C6 C7 C8 1.9(12)
C6 C7 C8 C3 0.9(13)
C4 C3 C8 C7 -3.5(11)
P1 C3 C8 C7 -179.7(6)
O1 P1 C9 C10 134.8(5)
C3 P1 C9 C10 -120.2(5)
Pd1 P1 C9 C10 5.4(6)
O1 P1 C9 C14 -36.5(6)
C3 P1 C9 C14 68.4(6)
Pd1 P1 C9 C14 -165.9(5)
C14 C9 C10 C11 -1.0(11)
P1 C9 C10 C11 -172.7(6)
C9 C10 C11 C12 -0.5(13)
C10 C11 C12 C13 2.3(14)
C11 C12 C13 C14 -2.5(14)
C12 C13 C14 C9 1.0(14)
C10 C9 C14 C13 0.8(11)
P1 C9 C14 C13 172.3(7)
O2 P2 C15 C20 136.9(4)
C21 P2 C15 C20 -118.3(4)
Pd1 P2 C15 C20 7.6(5)
O2 P2 C15 C16 -41.4(5)
C21 P2 C15 C16 63.5(5)
Pd1 P2 C15 C16 -170.7(4)
C20 C15 C16 C17 1.6(9)
P2 C15 C16 C17 179.9(5)
C15 C16 C17 C18 0.7(10)
C16 C17 C18 C19 -1.4(10)
C17 C18 C19 C20 -0.3(9)
C18 C19 C20 C15 2.6(9)
C16 C15 C20 C19 -3.2(8)
P2 C15 C20 C19 178.5(4)
O2 P2 C21 C26 127.3(5)
C15 P2 C21 C26 20.6(6)
Pd1 P2 C21 C26 -102.5(5)
O2 P2 C21 C22 -53.6(5)
C15 P2 C21 C22 -160.3(5)
Pd1 P2 C21 C22 76.5(5)
C26 C21 C22 C23 -1.3(10)
P2 C21 C22 C23 179.6(5)
C21 C22 C23 C24 1.3(11)
C22 C23 C24 C25 -0.2(11)
C23 C24 C25 C26 -0.8(12)
C22 C21 C26 C25 0.3(10)
P2 C21 C26 C25 179.3(6)
C24 C25 C26 C21 0.8(12)
O1 Zr1 C27 C31 -111.6(6)
O2 Zr1 C27 C31 160.4(6)
C33 Zr1 C27 C31 26.3(7)
C30 Zr1 C27 C31 -37.4(6)
C34 Zr1 C27 C31 20.0(8)
C32 Zr1 C27 C31 57.5(6)
C28 Zr1 C27 C31 -113.6(9)
C35 Zr1 C27 C31 75.6(8)
C36 Zr1 C27 C31 83.8(6)
C29 Zr1 C27 C31 -76.9(6)
O1 Zr1 C27 C28 2.0(7)
O2 Zr1 C27 C28 -86.1(6)
C31 Zr1 C27 C28 113.6(9)
C33 Zr1 C27 C28 139.9(6)
C30 Zr1 C27 C28 76.2(6)
C34 Zr1 C27 C28 133.6(6)
C32 Zr1 C27 C28 171.1(6)
C35 Zr1 C27 C28 -170.8(6)
C36 Zr1 C27 C28 -162.6(6)
C29 Zr1 C27 C28 36.7(6)
C31 C27 C28 C29 0.8(9)
Zr1 C27 C28 C29 -67.0(6)
C31 C27 C28 Zr1 67.8(6)
O1 Zr1 C28 C27 -178.4(6)
O2 Zr1 C28 C27 91.6(6)
C31 Zr1 C28 C27 -37.7(5)
C33 Zr1 C28 C27 -53.5(7)
C30 Zr1 C28 C27 -79.0(6)
C34 Zr1 C28 C27 -93.9(9)
C32 Zr1 C28 C27 -11.2(8)
C35 Zr1 C28 C27 95(4)
C36 Zr1 C28 C27 28.7(9)
C29 Zr1 C28 C27 -115.2(9)
O1 Zr1 C28 C29 -63.2(6)
O2 Zr1 C28 C29 -153.2(6)
C27 Zr1 C28 C29 115.2(9)
C31 Zr1 C28 C29 77.4(6)
C33 Zr1 C28 C29 61.6(8)
C30 Zr1 C28 C29 36.2(6)
C34 Zr1 C28 C29 21.3(11)
C32 Zr1 C28 C29 104.0(7)
C35 Zr1 C28 C29 -150(4)
C36 Zr1 C28 C29 143.8(6)
C27 C28 C29 C30 0.6(9)
Zr1 C28 C29 C30 -65.2(6)
C27 C28 C29 Zr1 65.8(6)
O1 Zr1 C29 C30 -129.3(6)
O2 Zr1 C29 C30 145.0(6)
C27 Zr1 C29 C30 78.7(6)
C31 Zr1 C29 C30 38.1(6)
C33 Zr1 C29 C30 -18.4(7)
C34 Zr1 C29 C30 -52.8(7)
C32 Zr1 C29 C30 13.9(8)
C28 Zr1 C29 C30 115.7(9)
C35 Zr1 C29 C30 -69.5(9)
C36 Zr1 C29 C30 16.4(14)
O1 Zr1 C29 C28 115.0(6)
O2 Zr1 C29 C28 29.3(7)
C27 Zr1 C29 C28 -37.0(6)
C31 Zr1 C29 C28 -77.6(7)
C33 Zr1 C29 C28 -134.1(6)
C30 Zr1 C29 C28 -115.7(9)
C34 Zr1 C29 C28 -168.5(6)
C32 Zr1 C29 C28 -101.8(7)
C35 Zr1 C29 C28 174.8(7)
C36 Zr1 C29 C28 -99.4(11)
C28 C29 C30 C31 -1.6(9)
Zr1 C29 C30 C31 -67.0(6)
C28 C29 C30 Zr1 65.3(6)
O1 Zr1 C30 C29 50.5(6)
O2 Zr1 C30 C29 -50.6(8)
C27 Zr1 C30 C29 -77.2(7)
C31 Zr1 C30 C29 -114.1(9)
C33 Zr1 C30 C29 162.7(7)
C34 Zr1 C30 C29 136.3(6)
C32 Zr1 C30 C29 -169.0(6)
C28 Zr1 C30 C29 -36.7(6)
C35 Zr1 C30 C29 144.0(6)
C36 Zr1 C30 C29 -173.0(6)
O1 Zr1 C30 C31 164.6(6)
O2 Zr1 C30 C31 63.4(8)
C27 Zr1 C30 C31 36.9(6)
C33 Zr1 C30 C31 -83.3(6)
C34 Zr1 C30 C31 -109.7(6)
C32 Zr1 C30 C31 -55.0(6)
C28 Zr1 C30 C31 77.3(7)
C35 Zr1 C30 C31 -101.9(7)
C36 Zr1 C30 C31 -58.9(7)
C29 Zr1 C30 C31 114.1(9)
C28 C27 C31 C30 -1.8(9)
Zr1 C27 C31 C30 66.3(6)
C28 C27 C31 Zr1 -68.1(5)
C29 C30 C31 C27 2.1(9)
Zr1 C30 C31 C27 -66.0(6)
C29 C30 C31 Zr1 68.2(6)
O1 Zr1 C31 C27 94.6(6)
O2 Zr1 C31 C27 -22.1(7)
C33 Zr1 C31 C27 -154.5(7)
C30 Zr1 C31 C27 114.8(9)
C34 Zr1 C31 C27 -166.5(6)
C32 Zr1 C31 C27 -121.1(6)
C28 Zr1 C31 C27 37.7(6)
C35 Zr1 C31 C27 -137.5(6)
C36 Zr1 C31 C27 -109.4(6)
C29 Zr1 C31 C27 78.1(7)
O1 Zr1 C31 C30 -20.3(8)
O2 Zr1 C31 C30 -137.0(6)
C27 Zr1 C31 C30 -114.8(9)
C33 Zr1 C31 C30 90.7(6)
C34 Zr1 C31 C30 78.6(7)
C32 Zr1 C31 C30 124.1(7)
C28 Zr1 C31 C30 -77.1(7)
C35 Zr1 C31 C30 107.6(7)
C36 Zr1 C31 C30 135.7(6)
C29 Zr1 C31 C30 -36.8(6)
O1 Zr1 C32 C36 -61.4(5)
O2 Zr1 C32 C36 43.6(5)
C27 Zr1 C32 C36 131.6(5)
C31 Zr1 C32 C36 158.9(5)
C33 Zr1 C32 C36 -114.3(8)
C30 Zr1 C32 C36 -174.3(5)
C34 Zr1 C32 C36 -77.4(6)
C28 Zr1 C32 C36 137.6(5)
C35 Zr1 C32 C36 -36.6(5)
C29 Zr1 C32 C36 178.4(5)
O1 Zr1 C32 C33 52.9(7)
O2 Zr1 C32 C33 157.9(5)
C27 Zr1 C32 C33 -114.1(6)
C31 Zr1 C32 C33 -86.8(6)
C30 Zr1 C32 C33 -60.0(6)
C34 Zr1 C32 C33 36.9(5)
C28 Zr1 C32 C33 -108.1(6)
C35 Zr1 C32 C33 77.7(6)
C36 Zr1 C32 C33 114.3(8)
C29 Zr1 C32 C33 -67.2(7)
C36 C32 C33 C34 0.9(9)
Zr1 C32 C33 C34 -66.4(5)
C36 C32 C33 Zr1 67.3(5)
O1 Zr1 C33 C34 -28.6(6)
O2 Zr1 C33 C34 85.2(6)
C27 Zr1 C33 C34 -172.4(5)
C31 Zr1 C33 C34 -158.4(6)
C30 Zr1 C33 C34 -125.3(6)
C32 Zr1 C33 C34 115.1(9)
C28 Zr1 C33 C34 -145.6(6)
C35 Zr1 C33 C34 37.6(5)
C36 Zr1 C33 C34 78.0(6)
C29 Zr1 C33 C34 -115.7(6)
O1 Zr1 C33 C32 -143.7(5)
O2 Zr1 C33 C32 -29.9(7)
C27 Zr1 C33 C32 72.5(6)
C31 Zr1 C33 C32 86.5(6)
C30 Zr1 C33 C32 119.6(6)
C34 Zr1 C33 C32 -115.1(9)
C28 Zr1 C33 C32 99.3(7)
C35 Zr1 C33 C32 -77.5(6)
C36 Zr1 C33 C32 -37.1(5)
C29 Zr1 C33 C32 129.2(6)
C32 C33 C34 C35 -0.5(9)
Zr1 C33 C34 C35 -66.9(5)
C32 C33 C34 Zr1 66.4(5)
O1 Zr1 C34 C33 153.7(5)
O2 Zr1 C34 C33 -119.6(5)
C27 Zr1 C34 C33 11.3(8)
C31 Zr1 C34 C33 22.4(6)
C30 Zr1 C34 C33 54.9(6)
C32 Zr1 C34 C33 -37.2(5)
C28 Zr1 C34 C33 66.9(9)
C35 Zr1 C34 C33 -114.5(8)
C36 Zr1 C34 C33 -77.3(6)
C29 Zr1 C34 C33 79.9(6)
O1 Zr1 C34 C35 -91.8(5)
O2 Zr1 C34 C35 -5.1(6)
C27 Zr1 C34 C35 125.8(6)
C31 Zr1 C34 C35 136.9(6)
C33 Zr1 C34 C35 114.5(8)
C30 Zr1 C34 C35 169.3(6)
C32 Zr1 C34 C35 77.3(6)
C28 Zr1 C34 C35 -178.7(7)
C36 Zr1 C34 C35 37.2(5)
C29 Zr1 C34 C35 -165.7(5)
C33 C34 C35 C36 -0.1(8)
Zr1 C34 C35 C36 -66.7(5)
C33 C34 C35 Zr1 66.6(5)
O1 Zr1 C35 C36 -160.3(5)
O2 Zr1 C35 C36 -69.9(5)
C27 Zr1 C35 C36 13.9(9)
C31 Zr1 C35 C36 56.4(7)
C33 Zr1 C35 C36 77.2(5)
C30 Zr1 C35 C36 100.2(6)
C34 Zr1 C35 C36 114.4(8)
C32 Zr1 C35 C36 36.4(5)
C28 Zr1 C35 C36 -73(4)
C29 Zr1 C35 C36 141.4(7)
O1 Zr1 C35 C34 85.3(5)
O2 Zr1 C35 C34 175.7(5)
C27 Zr1 C35 C34 -100.5(7)
C31 Zr1 C35 C34 -57.9(7)
C33 Zr1 C35 C34 -37.2(5)
C30 Zr1 C35 C34 -14.2(7)
C32 Zr1 C35 C34 -78.0(6)
C28 Zr1 C35 C34 173(4)
C36 Zr1 C35 C34 -114.4(8)
C29 Zr1 C35 C34 27.0(10)
C33 C32 C36 C35 -0.9(8)
Zr1 C32 C36 C35 65.5(5)
C33 C32 C36 Zr1 -66.4(5)
C34 C35 C36 C32 0.6(8)
Zr1 C35 C36 C32 -65.3(5)
C34 C35 C36 Zr1 65.9(5)
O1 Zr1 C36 C32 138.1(4)
O2 Zr1 C36 C32 -136.9(5)
C27 Zr1 C36 C32 -55.8(5)
C31 Zr1 C36 C32 -21.8(6)
C33 Zr1 C36 C32 37.7(5)
C30 Zr1 C36 C32 7.4(6)
C34 Zr1 C36 C32 78.3(5)
C28 Zr1 C36 C32 -72.4(7)
C35 Zr1 C36 C32 116.0(7)
C29 Zr1 C36 C32 -3.6(12)
O1 Zr1 C36 C35 22.1(6)
O2 Zr1 C36 C35 107.1(5)
C27 Zr1 C36 C35 -171.8(5)
C31 Zr1 C36 C35 -137.8(5)
C33 Zr1 C36 C35 -78.3(5)
C30 Zr1 C36 C35 -108.6(6)
C34 Zr1 C36 C35 -37.7(5)
C32 Zr1 C36 C35 -116.0(7)
C28 Zr1 C36 C35 171.6(6)
C29 Zr1 C36 C35 -119.6(10)
O3 P3 C39 C44 54.8(4)
C45 P3 C39 C44 -51.2(4)
Pd2 P3 C39 C44 -175.0(3)
O3 P3 C39 C40 -116.9(3)
C45 P3 C39 C40 137.1(3)
Pd2 P3 C39 C40 13.3(4)
C44 C39 C40 C41 0.6(6)
P3 C39 C40 C41 172.4(3)
C39 C40 C41 C42 0.1(7)
C40 C41 C42 C43 0.1(7)
C41 C42 C43 C44 -1.0(8)
C42 C43 C44 C39 1.7(7)
C40 C39 C44 C43 -1.5(7)
P3 C39 C44 C43 -173.3(4)
O3 P3 C45 C46 -137.0(4)
C39 P3 C45 C46 -32.0(4)
Pd2 P3 C45 C46 96.0(4)
O3 P3 C45 C50 48.5(4)
C39 P3 C45 C50 153.5(4)
Pd2 P3 C45 C50 -78.5(4)
C50 C45 C46 C47 -1.4(8)
P3 C45 C46 C47 -175.9(4)
C45 C46 C47 C48 0.7(9)
C46 C47 C48 C49 -0.1(9)
C47 C48 C49 C50 0.1(10)
C46 C45 C50 C49 1.3(7)
P3 C45 C50 C49 176.1(4)
C48 C49 C50 C45 -0.7(9)
O4 P4 C51 C52 -81.9(5)
C57 P4 C51 C52 22.8(5)
Pd2 P4 C51 C52 148.6(4)
O4 P4 C51 C56 94.8(4)
C57 P4 C51 C56 -160.4(4)
Pd2 P4 C51 C56 -34.7(4)
C56 C51 C52 C53 -2.6(9)
P4 C51 C52 C53 174.2(5)
C51 C52 C53 C54 0.2(11)
C52 C53 C54 C55 1.6(11)
C53 C54 C55 C56 -0.9(10)
C54 C55 C56 C51 -1.5(9)
C52 C51 C56 C55 3.2(8)
P4 C51 C56 C55 -173.7(5)
O4 P4 C57 C58 -141.6(4)
C51 P4 C57 C58 113.7(4)
Pd2 P4 C57 C58 -12.4(4)
O4 P4 C57 C62 33.6(4)
C51 P4 C57 C62 -71.1(4)
Pd2 P4 C57 C62 162.9(3)
C62 C57 C58 C59 1.7(8)
P4 C57 C58 C59 177.0(5)
C57 C58 C59 C60 0.1(10)
C58 C59 C60 C61 -1.2(11)
C59 C60 C61 C62 0.3(10)
C60 C61 C62 C57 1.5(9)
C58 C57 C62 C61 -2.5(8)
P4 C57 C62 C61 -177.9(4)
O4 Zr2 C63 C67 8.4(4)
O3 Zr2 C63 C67 96.2(4)
C69 Zr2 C63 C67 -161.8(5)
C65 Zr2 C63 C67 -76.4(4)
C64 Zr2 C63 C67 -116.1(6)
C70 Zr2 C63 C67 168.0(4)
C66 Zr2 C63 C67 -36.6(4)
C68 Zr2 C63 C67 -128.8(4)
C71 Zr2 C63 C67 163.0(8)
C72 Zr2 C63 C67 -120.9(10)
O4 Zr2 C63 C64 124.6(4)
O3 Zr2 C63 C64 -147.7(4)
C69 Zr2 C63 C64 -45.6(5)
C65 Zr2 C63 C64 39.7(4)
C70 Zr2 C63 C64 -75.8(5)
C67 Zr2 C63 C64 116.1(6)
C66 Zr2 C63 C64 79.5(4)
C68 Zr2 C63 C64 -12.6(5)
C71 Zr2 C63 C64 -80.9(9)
C72 Zr2 C63 C64 -4.7(11)
C67 C63 C64 C65 -0.6(6)
Zr2 C63 C64 C65 -67.1(4)
C67 C63 C64 Zr2 66.5(4)
O4 Zr2 C64 C63 -76.6(5)
O3 Zr2 C64 C63 34.7(4)
C69 Zr2 C64 C63 136.2(5)
C65 Zr2 C64 C63 -111.8(5)
C70 Zr2 C64 C63 118.8(4)
C67 Zr2 C64 C63 -35.3(4)
C66 Zr2 C64 C63 -74.7(4)
C68 Zr2 C64 C63 169.3(4)
C71 Zr2 C64 C63 140.2(5)
C72 Zr2 C64 C63 177.5(6)
O4 Zr2 C64 C65 35.1(5)
O3 Zr2 C64 C65 146.5(4)
C69 Zr2 C64 C65 -112.1(5)
C70 Zr2 C64 C65 -129.4(4)
C63 Zr2 C64 C65 111.8(5)
C67 Zr2 C64 C65 76.5(4)
C66 Zr2 C64 C65 37.1(3)
C68 Zr2 C64 C65 -78.9(4)
C71 Zr2 C64 C65 -108.0(6)
C72 Zr2 C64 C65 -70.7(6)
C63 C64 C65 C66 -0.5(6)
Zr2 C64 C65 C66 -68.6(4)
C63 C64 C65 Zr2 68.1(4)
O4 Zr2 C65 C66 -41.5(4)
O3 Zr2 C65 C66 63.3(5)
C69 Zr2 C65 C66 179.8(5)
C64 Zr2 C65 C66 112.3(6)
C70 Zr2 C65 C66 178.9(5)
C63 Zr2 C65 C66 74.2(4)
C67 Zr2 C65 C66 35.4(4)
C68 Zr2 C65 C66 -148.5(5)
C71 Zr2 C65 C66 -139.7(5)
C72 Zr2 C65 C66 -124.9(7)
O4 Zr2 C65 C64 -153.8(4)
O3 Zr2 C65 C64 -49.0(5)
C69 Zr2 C65 C64 67.5(5)
C70 Zr2 C65 C64 66.5(5)
C63 Zr2 C65 C64 -38.2(4)
C67 Zr2 C65 C64 -76.9(4)
C66 Zr2 C65 C64 -112.3(6)
C68 Zr2 C65 C64 99.2(5)
C71 Zr2 C65 C64 107.9(5)
C72 Zr2 C65 C64 122.8(7)
C64 C65 C66 C67 1.4(7)
Zr2 C65 C66 C67 -65.8(4)
C64 C65 C66 Zr2 67.3(4)
O4 Zr2 C66 C67 -104.1(4)
O3 Zr2 C66 C67 -19.2(4)
C69 Zr2 C66 C67 117.0(5)
C65 Zr2 C66 C67 117.3(6)
C64 Zr2 C66 C67 77.4(4)
C70 Zr2 C66 C67 114.7(9)
C63 Zr2 C66 C67 36.2(4)
C68 Zr2 C66 C67 151.0(5)
C71 Zr2 C66 C67 -163.2(7)
C72 Zr2 C66 C67 -175.3(8)
O4 Zr2 C66 C65 138.6(4)
O3 Zr2 C66 C65 -136.5(4)
C69 Zr2 C66 C65 -0.3(6)
C64 Zr2 C66 C65 -39.9(4)
C70 Zr2 C66 C65 -2.5(10)
C63 Zr2 C66 C65 -81.1(4)
C67 Zr2 C66 C65 -117.3(6)
C68 Zr2 C66 C65 33.7(6)
C71 Zr2 C66 C65 79.6(8)
C72 Zr2 C66 C65 67.4(8)
C64 C63 C67 C66 1.5(7)
Zr2 C63 C67 C66 67.0(4)
C64 C63 C67 Zr2 -65.5(4)
C65 C66 C67 C63 -1.9(7)
Zr2 C66 C67 C63 -67.1(4)
C65 C66 C67 Zr2 65.2(4)
O4 Zr2 C67 C63 -172.5(4)
O3 Zr2 C67 C63 -81.5(4)
C69 Zr2 C67 C63 25.1(7)
C65 Zr2 C67 C63 79.8(4)
C64 Zr2 C67 C63 37.1(4)
C70 Zr2 C67 C63 -21.5(8)
C66 Zr2 C67 C63 115.4(6)
C68 Zr2 C67 C63 74.2(6)
C71 Zr2 C67 C63 -122(2)
C72 Zr2 C67 C63 124.1(13)
O4 Zr2 C67 C66 72.0(4)
O3 Zr2 C67 C66 163.0(4)
C69 Zr2 C67 C66 -90.3(6)
C65 Zr2 C67 C66 -35.7(4)
C64 Zr2 C67 C66 -78.3(4)
C70 Zr2 C67 C66 -136.9(6)
C63 Zr2 C67 C66 -115.4(6)
C68 Zr2 C67 C66 -41.2(6)
C71 Zr2 C67 C66 122(2)
C72 Zr2 C67 C66 8.7(14)
O4 Zr2 C68 C72 32.5(9)
O3 Zr2 C68 C72 -75.0(9)
C69 Zr2 C68 C72 -116.6(11)
C65 Zr2 C68 C72 133.5(8)
C64 Zr2 C68 C72 166.6(8)
C70 Zr2 C68 C72 -79.1(9)
C63 Zr2 C68 C72 173.4(8)
C67 Zr2 C68 C72 137.9(8)
C66 Zr2 C68 C72 116.5(8)
C71 Zr2 C68 C72 -38.8(8)
O4 Zr2 C68 C69 149.1(7)
O3 Zr2 C68 C69 41.6(10)
C65 Zr2 C68 C69 -110.0(8)
C64 Zr2 C68 C69 -76.8(7)
C70 Zr2 C68 C69 37.5(6)
C63 Zr2 C68 C69 -70.1(8)
C67 Zr2 C68 C69 -105.5(6)
C66 Zr2 C68 C69 -126.9(7)
C71 Zr2 C68 C69 77.7(7)
C72 Zr2 C68 C69 116.6(11)
C72 C68 C69 C70 -2.5(17)
Zr2 C68 C69 C70 -69.0(7)
C72 C68 C69 Zr2 66.6(13)
O4 Zr2 C69 C70 67.6(10)
O3 Zr2 C69 C70 -37.5(8)
C65 Zr2 C69 C70 -178.6(8)
C64 Zr2 C69 C70 -147.5(8)
C63 Zr2 C69 C70 -124.8(7)
C67 Zr2 C69 C70 -137.8(6)
C66 Zr2 C69 C70 -178.4(6)
C68 Zr2 C69 C70 111.5(11)
C71 Zr2 C69 C70 36.1(7)
C72 Zr2 C69 C70 76.2(8)
O4 Zr2 C69 C68 -43.9(9)
O3 Zr2 C69 C68 -149.0(8)
C65 Zr2 C69 C68 69.9(8)
C64 Zr2 C69 C68 101.0(8)
C70 Zr2 C69 C68 -111.5(11)
C63 Zr2 C69 C68 123.7(8)
C67 Zr2 C69 C68 110.7(8)
C66 Zr2 C69 C68 70.1(8)
C71 Zr2 C69 C68 -75.4(9)
C72 Zr2 C69 C68 -35.3(8)
C68 C69 C70 C71 1.5(13)
Zr2 C69 C70 C71 -67.0(9)
C68 C69 C70 Zr2 68.5(7)
O4 Zr2 C70 C69 -132.6(7)
O3 Zr2 C70 C69 142.7(8)
C65 Zr2 C70 C69 1.8(9)
C64 Zr2 C70 C69 34.4(8)
C63 Zr2 C70 C69 67.7(8)
C67 Zr2 C70 C69 80.5(9)
C66 Zr2 C70 C69 3.4(14)
C68 Zr2 C70 C69 -40.4(8)
C71 Zr2 C70 C69 -116.6(11)
C72 Zr2 C70 C69 -80.6(10)
O4 Zr2 C70 C71 -16.0(9)
O3 Zr2 C70 C71 -100.7(8)
C69 Zr2 C70 C71 116.6(11)
C65 Zr2 C70 C71 118.4(8)
C64 Zr2 C70 C71 151.0(8)
C63 Zr2 C70 C71 -175.7(7)
C67 Zr2 C70 C71 -162.9(7)
C66 Zr2 C70 C71 120.0(10)
C68 Zr2 C70 C71 76.2(9)
C72 Zr2 C70 C71 36.0(10)
C69 C70 C71 C72 -0.1(18)
Zr2 C70 C71 C72 -65.9(14)
C69 C70 C71 Zr2 65.8(8)
O4 Zr2 C71 C70 165.8(8)
O3 Zr2 C71 C70 74.7(8)
C69 Zr2 C71 C70 -35.8(7)
C65 Zr2 C71 C70 -89.7(9)
C64 Zr2 C71 C70 -40.9(10)
C63 Zr2 C71 C70 8.2(13)
C67 Zr2 C71 C70 115.7(18)
C66 Zr2 C71 C70 -136.9(7)
C68 Zr2 C71 C70 -78.8(8)
C72 Zr2 C71 C70 -117.3(16)
O4 Zr2 C71 C72 -76.9(12)
O3 Zr2 C71 C72 -168.1(12)
C69 Zr2 C71 C72 81.4(13)
C65 Zr2 C71 C72 27.5(14)
C64 Zr2 C71 C72 76.4(13)
C70 Zr2 C71 C72 117.3(16)
C63 Zr2 C71 C72 125.4(12)
C67 Zr2 C71 C72 -127(2)
C66 Zr2 C71 C72 -19.6(16)
C68 Zr2 C71 C72 38.5(12)
C69 C68 C72 C71 2(2)
Zr2 C68 C72 C71 66.7(14)
C69 C68 C72 Zr2 -64.3(10)
C70 C71 C72 C68 -1(2)
Zr2 C71 C72 C68 -66.3(14)
C70 C71 C72 Zr2 64.9(11)
O4 Zr2 C72 C68 -148.7(8)
O3 Zr2 C72 C68 125.1(6)
C69 Zr2 C72 C68 37.4(7)
C65 Zr2 C72 C68 -48.6(9)
C64 Zr2 C72 C68 -15.6(10)
C70 Zr2 C72 C68 76.4(9)
C63 Zr2 C72 C68 -12.7(16)
C67 Zr2 C72 C68 -83.9(16)
C66 Zr2 C72 C68 -78.6(10)
C71 Zr2 C72 C68 111.8(16)
O4 Zr2 C72 C71 99.5(11)
O3 Zr2 C72 C71 13.3(14)
C69 Zr2 C72 C71 -74.4(11)
C65 Zr2 C72 C71 -160.4(10)
C64 Zr2 C72 C71 -127.4(10)
C70 Zr2 C72 C71 -35.4(9)
C63 Zr2 C72 C71 -124.5(9)
C67 Zr2 C72 C71 164.3(6)
C66 Zr2 C72 C71 169.6(8)
C68 Zr2 C72 C71 -111.8(16)
C77 C73 C74 C75 8(3)
C73 C74 C75 C76 -5(2)
C74 C75 C76 C77 -1(3)
C75 C76 C77 C73 6(4)
C74 C73 C77 C76 -8(4)
